data_1501548
loop_
_publ_author_name
'Adam Duong'
'Marc-Andr\'e Dubois'
'Thierry Maris'
'Val\'erie M\'etivaud'
'Ji-Hyun Yi'
'Antonio Nanci'
'Alain Rochefort'
'Wuest,James D'

_publ_section_title
;
 Engineering Homologous Molecular Organization in 2D and 3D.
 Cocrystallization of Pyridyl-Substituted Diaminotriazines with
 Alkanecarboxylic Acids
;
_journal_name_full 'The Journal of Physical Chemistry C'
_journal_page_first 12908
_journal_page_last 12919
_journal_paper_doi 10.1021/jp201119g
_journal_volume 115
_journal_year 2011
_chemical_compound_source 'Synthesized by the authors. See text'
_chemical_formula_moiety '2(C8 H16 O2), C8 H8 N6'
_chemical_formula_sum 'C24 H40 N6 O4'
_chemical_formula_weight 476.62
_space_group_IT_number 2
_symmetry_cell_setting triclinic
_symmetry_space_group_name_Hall '-P 1'
_symmetry_space_group_name_H-M 'P -1'
_atom_sites_solution_hydrogens geom
_atom_sites_solution_primary direct
_atom_sites_solution_secondary difmap
_audit_creation_method SHELXL-97
_cell_angle_alpha 83.881(7)
_cell_angle_beta 84.671(7)
_cell_angle_gamma 79.308(7)
_cell_formula_units_Z 1
_cell_length_a 4.8615(6)
_cell_length_b 7.4585(9)
_cell_length_c 19.034(3)
_cell_measurement_reflns_used 1616
_cell_measurement_temperature 150
_cell_measurement_theta_max 63.55
_cell_measurement_theta_min 2.34
_cell_volume 672.43(16)
_computing_cell_refinement 'SAINT V7.68A(Bruker AXS, 2009)'
_computing_data_collection 'APEX2  (Bruker AXS, 2009)'
_computing_data_reduction 'SAINT V7.68A(Bruker AXS, 2009)'
_computing_molecular_graphics 'SHELXTL v6.12 (Bruker AXS, 2001)'
_computing_publication_material 'UdMX (Maris, 2004)'
_computing_structure_refinement 'SHELXL97 (Sheldrick, 2008)'
_computing_structure_solution 'SIR2004 (Burla et al., 2004)'
_diffrn_ambient_temperature 150
_diffrn_detector_area_resol_mean 8.3
_diffrn_measured_fraction_theta_full 0.948
_diffrn_measured_fraction_theta_max 0.948
_diffrn_measurement_device_type 'Bruker Microstar'
_diffrn_measurement_method \w
_diffrn_radiation_monochromator 'Helios optics'
_diffrn_radiation_source 'Rotating Anode'
_diffrn_radiation_type CuK\a
_diffrn_radiation_wavelength 1.54178
_diffrn_reflns_av_R_equivalents 0.065
_diffrn_reflns_av_sigmaI/netI 0.0659
_diffrn_reflns_limit_h_max 5
_diffrn_reflns_limit_h_min -5
_diffrn_reflns_limit_k_max 9
_diffrn_reflns_limit_k_min -6
_diffrn_reflns_limit_l_max 22
_diffrn_reflns_limit_l_min -22
_diffrn_reflns_number 9662
_diffrn_reflns_theta_full 69.16
_diffrn_reflns_theta_max 69.16
_diffrn_reflns_theta_min 2.34
_exptl_absorpt_coefficient_mu 0.660
_exptl_absorpt_correction_T_max 0.9804
_exptl_absorpt_correction_T_min 0.6536
_exptl_absorpt_correction_type multi-scan
_exptl_absorpt_process_details 'Sadabs (Sheldrick, 2008)'
_exptl_crystal_colour Colorless
_exptl_crystal_density_diffrn 1.177
_exptl_crystal_density_method 'not measured'
_exptl_crystal_description Plate
_exptl_crystal_F_000 258
_exptl_crystal_size_max 0.06
_exptl_crystal_size_mid 0.03
_exptl_crystal_size_min 0.03
_refine_diff_density_max 0.185
_refine_diff_density_min -0.340
_refine_diff_density_rms 0.047
_refine_ls_extinction_method none
_refine_ls_goodness_of_fit_ref 1.010
_refine_ls_hydrogen_treatment constr
_refine_ls_matrix_type full
_refine_ls_number_parameters 200
_refine_ls_number_reflns 2369
_refine_ls_number_restraints 53
_refine_ls_restrained_S_all 1.006
_refine_ls_R_factor_all 0.1355
_refine_ls_R_factor_gt 0.0632
_refine_ls_shift/su_max 0.001
_refine_ls_shift/su_mean 0.000
_refine_ls_structure_factor_coef Fsqd
_refine_ls_weighting_details 'calc w=1/[\s^2^(Fo^2^)+(0.1058P)^2^] where P=(Fo^2^+2Fc^2^)/3'
_refine_ls_weighting_scheme calc
_refine_ls_wR_factor_gt 0.1587
_refine_ls_wR_factor_ref 0.1975
_reflns_number_gt 1208
_reflns_number_total 2369
_reflns_threshold_expression I>2\s(I)
_cod_data_source_file deposit.cif
_cod_data_source_block adam53
_cod_depositor_comments
;
 Updated values of the _geom_bond_atom_site_label_* data items to establish
 relationships between loop packets from different data loops.

 Antanas Vaitkus,
 2020-10-02
;
_cod_original_cell_volume 672.44(15)
_cod_original_sg_symbol_H-M P-1
_cod_database_code 1501548

loop_
_symmetry_equiv_pos_as_xyz
'x, y, z'
'-x, -y, -z'

loop_
_atom_site_label
_atom_site_type_symbol
_atom_site_fract_x
_atom_site_fract_y
_atom_site_fract_z
_atom_site_U_iso_or_equiv
_atom_site_adp_type
_atom_site_occupancy
_atom_site_symmetry_multiplicity
_atom_site_calc_flag
_atom_site_refinement_flags
_atom_site_disorder_assembly
_atom_site_disorder_group
O1 O -0.2678(6) -0.0724(4) 0.66146(14) 0.0814(9) Uani 1 1 d . . .
O2 O -0.3942(5) 0.2038(3) 0.70033(12) 0.0720(8) Uani 1 1 d . . .
H2 H -0.2674 0.2283 0.6697 0.050 Uiso 1 1 calc . . .
C1 C -0.4145(7) 0.0295(5) 0.70089(19) 0.0610(10) Uani 1 1 d . . .
C2 C -0.6297(7) -0.0256(4) 0.75631(18) 0.0619(10) Uani 1 1 d . . .
H2A H -0.8143 0.0503 0.7465 0.074 Uiso 1 1 calc R . .
H2B H -0.5819 0.0023 0.8029 0.074 Uiso 1 1 calc R . .
C3 C -0.6577(7) -0.2256(4) 0.76124(17) 0.0577(9) Uani 1 1 d . . .
H3A H -0.7229 -0.2516 0.7162 0.069 Uiso 1 1 calc R . .
H3B H -0.4706 -0.3024 0.7672 0.069 Uiso 1 1 calc R . .
C4 C -0.8599(7) -0.2787(4) 0.82197(17) 0.0567(9) Uani 1 1 d . . .
H4A H -1.0469 -0.2020 0.8158 0.068 Uiso 1 1 calc R . .
H4B H -0.7951 -0.2518 0.8669 0.068 Uiso 1 1 calc R . .
C5 C -0.8893(7) -0.4801(4) 0.82785(16) 0.0569(9) Uani 1 1 d . . .
H5A H -0.9632 -0.5054 0.7839 0.068 Uiso 1 1 calc R . .
H5B H -0.7008 -0.5567 0.8314 0.068 Uiso 1 1 calc R . .
C6 C -1.0798(7) -0.5364(4) 0.89049(16) 0.0573(9) Uani 1 1 d . . .
H6A H -1.2666 -0.4572 0.8877 0.069 Uiso 1 1 calc R . .
H6B H -1.0025 -0.5149 0.9346 0.069 Uiso 1 1 calc R . .
C7 C -1.1160(7) -0.7351(4) 0.89501(19) 0.0658(10) Uani 1 1 d . . .
H7A H -1.1967 -0.7561 0.8513 0.079 Uiso 1 1 calc R . .
H7B H -0.9289 -0.8143 0.8969 0.079 Uiso 1 1 calc R . .
C8 C -1.3029(9) -0.7920(6) 0.9586(2) 0.0876(13) Uani 1 1 d . . .
H8A H -1.2173 -0.7810 1.0022 0.131 Uiso 1 1 calc R . .
H8B H -1.3246 -0.9194 0.9568 0.131 Uiso 1 1 calc R . .
H8C H -1.4874 -0.7125 0.9579 0.131 Uiso 1 1 calc R . .
N1 N 0.8302(12) 0.9737(6) 0.4449(3) 0.0652(16) Uani 0.50 1 d P A -1
H1A H 0.9638 1.0259 0.4216 0.078 Uiso 0.50 1 calc P B -1
H1B H 0.7029 1.0365 0.4731 0.078 Uiso 0.50 1 calc P C -1
N2 N 1.1532(10) 0.4268(6) 0.3527(3) 0.0478(13) Uani 0.50 1 d P A -1
H2C H 1.2729 0.4833 0.3254 0.057 Uiso 0.50 1 calc P D -1
H2D H 1.1531 0.3100 0.3494 0.057 Uiso 0.50 1 calc P E -1
N3 N 1.008(3) 0.6892(16) 0.3952(8) 0.043(2) Uani 0.50 1 d PDU A -1
C17 C 0.820(3) 0.7870(13) 0.4370(7) 0.053(4) Uani 0.50 1 d PDU A -1
N4 N 0.613(3) 0.7305(15) 0.4794(8) 0.049(2) Uani 0.50 1 d PDU A -1
C18 C 0.608(4) 0.5529(16) 0.4769(10) 0.0404(9) Uani 0.50 1 d PDU A -1
N5 N 0.781(3) 0.4392(13) 0.4369(7) 0.044(2) Uani 0.50 1 d PDU A -1
C19 C 0.976(3) 0.5161(16) 0.3979(6) 0.036(3) Uani 0.50 1 d PDU A -1
C20 C 0.397(4) 0.4672(18) 0.5250(9) 0.0404(9) Uani 0.50 1 d PGU A -1
C21 C 0.237(3) 0.5605(15) 0.5785(8) 0.044(3) Uani 0.50 1 d PGU A -1
H21 H 0.2594 0.6814 0.5850 0.053 Uiso 0.50 1 calc PR A -1
C22 C 0.044(3) 0.4769(17) 0.6226(6) 0.045(3) Uani 0.50 1 d PGU A -1
H22 H -0.0657 0.5407 0.6592 0.054 Uiso 0.50 1 calc PR A -1
N6 N 0.011(3) 0.3001(17) 0.6131(7) 0.054(4) Uani 0.50 1 d PGU A -1
C23 C 0.171(2) 0.2068(14) 0.5596(8) 0.051(3) Uani 0.50 1 d PGU A -1
H23 H 0.1490 0.0859 0.5531 0.061 Uiso 0.50 1 calc PR A -1
C24 C 0.364(3) 0.2904(16) 0.5155(8) 0.048(3) Uani 0.50 1 d PGU A -1
H24 H 0.4740 0.2266 0.4789 0.058 Uiso 0.50 1 calc PR A -1

loop_
_atom_site_aniso_label
_atom_site_aniso_U_11
_atom_site_aniso_U_22
_atom_site_aniso_U_33
_atom_site_aniso_U_23
_atom_site_aniso_U_13
_atom_site_aniso_U_12
O1 0.0770(18) 0.0713(18) 0.0895(19) 0.0128(14) 0.0250(15) -0.0236(14)
O2 0.0658(16) 0.0658(17) 0.0836(17) 0.0150(12) 0.0102(13) -0.0296(12)
C1 0.045(2) 0.068(2) 0.067(2) 0.0189(18) -0.0024(17) -0.0187(18)
C2 0.050(2) 0.062(2) 0.070(2) 0.0145(17) 0.0040(17) -0.0179(16)
C3 0.052(2) 0.061(2) 0.058(2) 0.0096(16) 0.0032(16) -0.0186(16)
C4 0.052(2) 0.054(2) 0.061(2) 0.0094(15) 0.0066(16) -0.0152(15)
C5 0.054(2) 0.058(2) 0.058(2) 0.0066(15) 0.0050(16) -0.0185(16)
C6 0.056(2) 0.057(2) 0.056(2) 0.0084(15) 0.0038(16) -0.0156(16)
C7 0.063(2) 0.057(2) 0.076(2) 0.0109(17) 0.0024(18) -0.0230(17)
C8 0.092(3) 0.082(3) 0.088(3) 0.020(2) 0.009(2) -0.039(2)
N1 0.065(4) 0.032(3) 0.094(4) 0.002(3) 0.026(3) -0.015(3)
N2 0.048(3) 0.038(3) 0.056(3) 0.001(2) 0.009(3) -0.014(2)
N3 0.037(5) 0.037(4) 0.054(5) 0.016(4) -0.014(3) -0.007(3)
C17 0.090(10) 0.035(4) 0.035(6) 0.011(5) 0.008(6) -0.023(5)
N4 0.053(6) 0.032(2) 0.058(6) 0.012(3) -0.002(4) -0.010(3)
C18 0.0373(17) 0.0343(19) 0.0488(19) 0.0079(17) -0.0049(13) -0.0098(16)
N5 0.047(4) 0.036(3) 0.045(5) 0.011(2) -0.001(3) -0.008(2)
C19 0.037(3) 0.038(4) 0.032(6) 0.012(3) -0.012(3) -0.006(3)
C20 0.0373(17) 0.0343(19) 0.0488(19) 0.0079(17) -0.0049(13) -0.0098(16)
C21 0.041(5) 0.037(3) 0.053(7) 0.007(3) 0.000(4) -0.013(3)
C22 0.046(4) 0.044(4) 0.041(7) 0.023(3) -0.006(5) -0.012(3)
N6 0.050(7) 0.048(5) 0.062(6) 0.022(4) -0.004(5) -0.022(5)
C23 0.027(6) 0.048(5) 0.083(9) 0.005(5) -0.013(4) -0.019(5)
C24 0.049(7) 0.035(4) 0.062(8) 0.006(4) -0.004(5) -0.014(4)

loop_
_atom_type_symbol
_atom_type_description
_atom_type_scat_dispersion_real
_atom_type_scat_dispersion_imag
_atom_type_scat_source
C C 0.0181 0.0091 'International Tables Vol C Tables 4.2.6.8 and 6.1.1.4'
H H 0.0000 0.0000 'International Tables Vol C Tables 4.2.6.8 and 6.1.1.4'
N N 0.0311 0.0180 'International Tables Vol C Tables 4.2.6.8 and 6.1.1.4'
O O 0.0492 0.0322 'International Tables Vol C Tables 4.2.6.8 and 6.1.1.4'

loop_
_geom_angle_atom_site_label_1
_geom_angle_atom_site_label_2
_geom_angle_atom_site_label_3
_geom_angle
_geom_angle_publ_flag
C1 O2 H2 109.5 ?
O1 C1 O2 122.6(3) y
O1 C1 C2 125.1(3) y
O2 C1 C2 112.3(3) y
C1 C2 C3 115.0(3) y
C1 C2 H2A 108.5 ?
C3 C2 H2A 108.5 ?
C1 C2 H2B 108.5 ?
C3 C2 H2B 108.5 ?
H2A C2 H2B 107.5 ?
C4 C3 C2 113.2(3) y
C4 C3 H3A 108.9 ?
C2 C3 H3A 108.9 ?
C4 C3 H3B 108.9 ?
C2 C3 H3B 108.9 ?
H3A C3 H3B 107.8 ?
C3 C4 C5 113.8(3) y
C3 C4 H4A 108.8 ?
C5 C4 H4A 108.8 ?
C3 C4 H4B 108.8 ?
C5 C4 H4B 108.8 ?
H4A C4 H4B 107.7 ?
C6 C5 C4 114.1(3) y
C6 C5 H5A 108.7 ?
C4 C5 H5A 108.7 ?
C6 C5 H5B 108.7 ?
C4 C5 H5B 108.7 ?
H5A C5 H5B 107.6 ?
C5 C6 C7 114.1(3) y
C5 C6 H6A 108.7 ?
C7 C6 H6A 108.7 ?
C5 C6 H6B 108.7 ?
C7 C6 H6B 108.7 ?
H6A C6 H6B 107.6 ?
C8 C7 C6 114.0(3) y
C8 C7 H7A 108.8 ?
C6 C7 H7A 108.8 ?
C8 C7 H7B 108.8 ?
C6 C7 H7B 108.8 ?
H7A C7 H7B 107.7 ?
C7 C8 H8A 109.5 ?
C7 C8 H8B 109.5 ?
H8A C8 H8B 109.5 ?
C7 C8 H8C 109.5 ?
H8A C8 H8C 109.5 ?
H8B C8 H8C 109.5 ?
C17 N1 H1A 120.0 ?
C17 N1 H1B 120.0 ?
H1A N1 H1B 120.0 ?
C19 N2 H2C 120.0 ?
C19 N2 H2D 120.0 ?
H2C N2 H2D 120.0 ?
C17 N3 C19 113.0(5) y
N3 C17 N4 127.6(5) y
N3 C17 N1 121.4(7) y
N4 C17 N1 110.9(7) y
C17 N4 C18 112.6(5) y
N5 C18 N4 126.2(4) y
N5 C18 C20 115.1(4) y
N4 C18 C20 118.6(5) y
C18 N5 C19 113.9(5) y
N2 C19 N3 111.3(7) y
N2 C19 N5 121.9(8) y
N3 C19 N5 126.6(5) y
C21 C20 C24 120.0 y
C21 C20 C18 121.4(4) y
C24 C20 C18 118.6(4) y
C20 C21 C22 120.0 y
C20 C21 H21 120.0 ?
C22 C21 H21 120.0 ?
N6 C22 C21 120.0 y
N6 C22 H22 120.0 ?
C21 C22 H22 120.0 ?
C23 N6 C22 120.0 y
N6 C23 C24 120.0 y
N6 C23 H23 120.0 ?
C24 C23 H23 120.0 ?
C23 C24 C20 120.0 y
C23 C24 H24 120.0 ?
C20 C24 H24 120.0 ?

loop_
_geom_bond_atom_site_label_1
_geom_bond_atom_site_label_2
_geom_bond_distance
_geom_bond_publ_flag
O1 C1 1.213(4) y
O2 C1 1.321(4) y
O2 H2 0.8400 ?
C1 C2 1.496(4) y
C2 C3 1.515(4) y
C2 H2A 0.9900 ?
C2 H2B 0.9900 ?
C3 C4 1.515(4) y
C3 H3A 0.9900 ?
C3 H3B 0.9900 ?
C4 C5 1.526(4) y
C4 H4A 0.9900 ?
C4 H4B 0.9900 ?
C5 C6 1.513(4) y
C5 H5A 0.9900 ?
C5 H5B 0.9900 ?
C6 C7 1.517(4) y
C6 H6A 0.9900 ?
C6 H6B 0.9900 ?
C7 C8 1.516(4) y
C7 H7A 0.9900 ?
C7 H7B 0.9900 ?
C8 H8A 0.9800 ?
C8 H8B 0.9800 ?
C8 H8C 0.9800 ?
N1 C17 1.427(10) y
N1 H1A 0.8800 ?
N1 H1B 0.8800 ?
N2 C19 1.303(10) y
N2 H2C 0.8800 ?
N2 H2D 0.8800 ?
N3 C17 1.320(5) y
N3 C19 1.323(5) y
C17 N4 1.332(5) y
N4 C18 1.335(5) y
C18 N5 1.326(5) y
C18 C20 1.497(4) y
N5 C19 1.328(5) y
C20 C21 1.3900 y
C20 C24 1.3900 y
C21 C22 1.3900 y
C21 H21 0.9500 ?
C22 N6 1.3900 y
C22 H22 0.9500 ?
N6 C23 1.3900 y
C23 C24 1.3900 y
C23 H23 0.9500 ?
C24 H24 0.9500 ?

loop_
_geom_hbond_atom_site_label_D
_geom_hbond_atom_site_label_H
_geom_hbond_atom_site_label_A
_geom_hbond_distance_DH
_geom_hbond_distance_HA
_geom_hbond_distance_DA
_geom_hbond_angle_DHA
_geom_hbond_site_symmetry_A
O2 H2 N6 0.84 1.78 2.611(8) 172.2 .
O2 H2 N3 0.84 1.83 2.662(9) 173 2_666
N1 H1A O1 0.88 2.11 2.938(5) 156.9 2_666
N1 H1B N4 0.88 2.3 3.150(11) 162.9 2_676
N2 H2C O2 0.88 2.5 3.220(5) 139.5 2_666
N2 H2D O1 0.88 1.78 2.636(6) 162.1 2_656
